data_2205202
loop_
_publ_author_name
'Essehli, Rachid'
'Lachkar, Mohammed'
'Svoboda, Ingrid'
'Fuess, Hartmut'
'El Bali, Brahim'

_publ_section_title
;
 Synthesis, crystal structure and vibrational spectra of a new
 diammonium zinc(II) dihydrogendiphosphate dihydrate,
 (NH~4~)~2~Zn(H~2~P~2~O~7~)~2~&#x00B7;2H~2~O
;
_journal_issue 3
_journal_name_full 'Acta Crystallographica Section E'
_journal_page_first i32
_journal_page_last i34
_journal_paper_doi 10.1107/S1600536805004642
_journal_volume 61
_journal_year 2005
_chemical_formula_iupac '(N H4)2 Zn (H2 P2 O7)2, 2H2 O'
_chemical_formula_moiety '2N H4 +, H4 P4 O14 Zn 2-, 2H2 O'
_chemical_formula_structural '2N H4 +, H4 P4 O14 Zn 2-, 2H2 O'
_chemical_formula_sum 'H16 N2 O16 P4 Zn'
_chemical_formula_weight 489.40
_chemical_name_systematic
;
diammonium zinc(II) dihydrogendiphosphate dihydrate
;
_space_group_IT_number 2
_symmetry_cell_setting triclinic
_symmetry_space_group_name_Hall '-P 1'
_symmetry_space_group_name_H-M 'P -1'
_atom_sites_solution_hydrogens difmap
_atom_sites_solution_primary direct
_atom_sites_solution_secondary difmap
_audit_creation_method SHELXL-97
_cell_angle_alpha 81.2400(10)
_cell_angle_beta 71.0800(10)
_cell_angle_gamma 88.1500(10)
_cell_formula_units_Z 1
_cell_length_a 7.0074(9)
_cell_length_b 7.3390(10)
_cell_length_c 7.7960(10)
_cell_measurement_reflns_used 2048
_cell_measurement_temperature 301(2)
_cell_measurement_theta_max 29.80
_cell_measurement_theta_min 2.84
_cell_volume 374.78(9)
_computing_cell_refinement 'CrysAlis RED (Oxford Diffraction, 2001)'
_computing_data_collection 'CrysAlis CCD (Oxford Diffraction, 2001)'
_computing_data_reduction 'CrysAlis RED'
_computing_molecular_graphics 'DIAMOND (Brandenburg, 1999)'
_computing_publication_material SHELXL97
_computing_structure_refinement 'SHELXL97 (Sheldrick, 1997)'
_computing_structure_solution 'SHELXS97 (Sheldrick, 1997)'
_diffrn_ambient_temperature 301(2)
_diffrn_measured_fraction_theta_full 0.976
_diffrn_measured_fraction_theta_max 0.976
_diffrn_measurement_device_type
;
Oxford Diffraction Xcalibur with Sapphire CCD detector
;
_diffrn_measurement_method 'Rotation method data acquisition using \w'
_diffrn_radiation_monochromator graphite
_diffrn_radiation_source 'fine-focus sealed tube'
_diffrn_radiation_type MoK\a
_diffrn_radiation_wavelength 0.71073
_diffrn_reflns_av_R_equivalents 0.0361
_diffrn_reflns_av_sigmaI/netI 0.0327
_diffrn_reflns_limit_h_max 8
_diffrn_reflns_limit_h_min -8
_diffrn_reflns_limit_k_max 6
_diffrn_reflns_limit_k_min -9
_diffrn_reflns_limit_l_max 9
_diffrn_reflns_limit_l_min -9
_diffrn_reflns_number 2491
_diffrn_reflns_theta_full 26.37
_diffrn_reflns_theta_max 26.37
_diffrn_reflns_theta_min 4.13
_diffrn_standards_decay_% 0
_exptl_absorpt_coefficient_mu 2.153
_exptl_absorpt_correction_T_max 0.8466
_exptl_absorpt_correction_T_min 0.6045
_exptl_absorpt_correction_type analytical
_exptl_absorpt_process_details '(CrysAlis RED; Oxford Diffraction, 2003)'
_exptl_crystal_colour colourless
_exptl_crystal_density_diffrn 2.168
_exptl_crystal_density_method 'not measured'
_exptl_crystal_description Prism
_exptl_crystal_F_000 248
_exptl_crystal_size_max 0.26
_exptl_crystal_size_mid 0.18
_exptl_crystal_size_min 0.08
_refine_diff_density_max 0.783
_refine_diff_density_min -0.719
_refine_ls_extinction_method none
_refine_ls_goodness_of_fit_ref 1.060
_refine_ls_hydrogen_treatment constr
_refine_ls_matrix_type full
_refine_ls_number_parameters 130
_refine_ls_number_reflns 1495
_refine_ls_number_restraints 14
_refine_ls_restrained_S_all 1.056
_refine_ls_R_factor_all 0.0328
_refine_ls_R_factor_gt 0.0318
_refine_ls_shift/su_max 0.001
_refine_ls_shift/su_mean 0.000
_refine_ls_structure_factor_coef Fsqd
_refine_ls_weighting_details 'calc w = 1/[\s^2^(Fo^2^)+(0.0631P)^2^+0.1969P] where P = (Fo^2^+2Fc^2^)/3'
_refine_ls_weighting_scheme calc
_refine_ls_wR_factor_gt 0.0896
_refine_ls_wR_factor_ref 0.0904
_reflns_number_gt 1402
_reflns_number_total 1495
_reflns_threshold_expression I>2\s(I)
_cod_data_source_file br6177.cif
_cod_data_source_block I
_cod_depositor_comments
;
The following automatic conversions were performed:
'_geom_bond_publ_flag' value 'Yes' changed to 'yes' according to
'/home/saulius/struct/CIF-dictionaries/cif_core.dic' dictionary named
'cif_core.dic' version 2.4.1 from 2010-06-29 (11
times).

'_geom_bond_publ_flag' value 'No' changed to 'no' according to
'/home/saulius/struct/CIF-dictionaries/cif_core.dic' dictionary named
'cif_core.dic' version 2.4.1 from 2010-06-29 (8 times).

Automatic conversion script
Id: cif_fix_enum 1527 2010-12-29 10:47:43Z saulius 

The following automatic conversions were performed:

'_geom_bond_publ_flag' value 'Yes' changed to 'yes' according to
/home/saulius/struct/CIF-dictionaries/cif_core.dic dictionary named
'cif_core.dic' version 2.4.1 from 2010-06-29 (11
times).

'_geom_bond_publ_flag' value 'No' changed to 'no' according
to /home/saulius/struct/CIF-dictionaries/cif_core.dic dictionary
named 'cif_core.dic' version 2.4.1 from 2010-06-29 (8 times).

Automatic conversion script
Id: cif_fix_values 1715 2011-07-08 13:25:40Z adriana 
;
_cod_database_code 2205202
_cod_database_fobs_code 2205202

loop_
_symmetry_equiv_pos_as_xyz
'x, y, z'
'-x, -y, -z'

loop_
_atom_site_label
_atom_site_fract_x
_atom_site_fract_y
_atom_site_fract_z
_atom_site_U_iso_or_equiv
_atom_site_adp_type
_atom_site_calc_flag
_atom_site_refinement_flags
_atom_site_occupancy
_atom_site_type_symbol
Zn1 0.0000 0.5000 0.0000 0.01777(16) Uani d S 1 Zn
P1 0.25823(9) 0.21050(8) -0.25586(8) 0.01649(18) Uani d . 1 P
P2 -0.15613(9) 0.25890(8) -0.25619(8) 0.01671(18) Uani d . 1 P
O1 0.2489(3) 0.3567(3) -0.1397(3) 0.0256(4) Uani d . 1 O
O2 0.4409(3) 0.2373(3) -0.4346(2) 0.0272(4) Uani d D 1 O
H2 0.552(3) 0.269(5) -0.412(5) 0.033 Uiso d D 1 H
O3 0.2456(3) 0.0158(3) -0.1574(3) 0.0321(5) Uani d . 1 O
O4 0.0814(3) 0.2336(3) -0.3463(3) 0.0237(4) Uani d . 1 O
O5 -0.1912(3) 0.3815(2) -0.1113(3) 0.0217(4) Uani d . 1 O
O6 -0.2283(3) 0.3292(3) -0.4143(3) 0.0263(4) Uani d . 1 O
O7 -0.2490(3) 0.0646(3) -0.1662(3) 0.0279(4) Uani d D 1 O
H7 -0.226(6) 0.022(5) -0.061(3) 0.033 Uiso d D 1 H
O8 0.0560(3) 0.7172(3) -0.2218(3) 0.0311(5) Uani d D 1 O
H81 0.118(5) 0.805(4) -0.204(4) 0.037 Uiso d D 1 H
H82 0.102(5) 0.705(4) -0.3338(19) 0.037 Uiso d D 1 H
N1 -0.4171(4) 0.7101(3) -0.2020(3) 0.0292(5) Uani d D 1 N
H11 -0.5452(18) 0.685(3) -0.131(3) 0.035 Uiso d D 1 H
H12 -0.408(4) 0.715(3) -0.3199(15) 0.035 Uiso d D 1 H
H13 -0.337(3) 0.622(3) -0.172(3) 0.035 Uiso d D 1 H
H14 -0.379(4) 0.819(3) -0.184(3) 0.035 Uiso d D 1 H

loop_
_atom_site_aniso_label
_atom_site_aniso_U_11
_atom_site_aniso_U_22
_atom_site_aniso_U_33
_atom_site_aniso_U_12
_atom_site_aniso_U_13
_atom_site_aniso_U_23
Zn1 0.0194(2) 0.0188(2) 0.0169(2) -0.00129(15) -0.00712(17) -0.00460(15)
P1 0.0152(3) 0.0208(3) 0.0138(3) -0.0008(2) -0.0047(2) -0.0035(2)
P2 0.0155(3) 0.0207(3) 0.0155(3) -0.0014(2) -0.0067(2) -0.0035(2)
O1 0.0221(9) 0.0319(10) 0.0272(10) 0.0024(7) -0.0094(8) -0.0149(8)
O2 0.0166(9) 0.0490(12) 0.0155(9) -0.0049(8) -0.0029(7) -0.0076(8)
O3 0.0463(12) 0.0248(9) 0.0277(11) -0.0059(8) -0.0178(10) 0.0024(8)
O4 0.0169(8) 0.0377(10) 0.0200(9) 0.0022(7) -0.0079(7) -0.0106(8)
O5 0.0199(8) 0.0241(8) 0.0235(9) -0.0002(7) -0.0074(7) -0.0097(7)
O6 0.0208(9) 0.0402(10) 0.0188(9) -0.0030(8) -0.0097(8) 0.0012(8)
O7 0.0363(11) 0.0238(9) 0.0251(10) -0.0098(8) -0.0120(9) -0.0016(8)
O8 0.0458(13) 0.0253(9) 0.0190(9) -0.0076(8) -0.0063(9) -0.0009(7)
N1 0.0338(13) 0.0322(12) 0.0227(12) 0.0021(10) -0.0111(10) -0.0031(10)

loop_
_atom_type_symbol
_atom_type_description
_atom_type_scat_dispersion_real
_atom_type_scat_dispersion_imag
_atom_type_scat_source
H H 0.0000 0.0000 'International Tables Vol C Tables 4.2.6.8 and 6.1.1.4'
Zn Zn 0.2839 1.4301 'International Tables Vol C Tables 4.2.6.8 and 6.1.1.4'
N N 0.0061 0.0033 'International Tables Vol C Tables 4.2.6.8 and 6.1.1.4'
O O 0.0106 0.0060 'International Tables Vol C Tables 4.2.6.8 and 6.1.1.4'
P P 0.1023 0.0942 'International Tables Vol C Tables 4.2.6.8 and 6.1.1.4'

loop_
_geom_angle_atom_site_label_1
_geom_angle_atom_site_label_2
_geom_angle_atom_site_label_3
_geom_angle_site_symmetry_1
_geom_angle_site_symmetry_3
_geom_angle
O1 Zn1 O1 2_565 . 180.0
O1 Zn1 O5 2_565 2_565 92.85(7)
O1 Zn1 O5 . 2_565 87.15(7)
O1 Zn1 O5 2_565 . 87.15(7)
O1 Zn1 O5 . . 92.85(7)
O5 Zn1 O5 2_565 . 180.0
O1 Zn1 O8 2_565 . 88.23(8)
O1 Zn1 O8 . . 91.77(8)
O5 Zn1 O8 2_565 . 92.18(8)
O5 Zn1 O8 . . 87.82(8)
O1 Zn1 O8 2_565 2_565 91.77(8)
O1 Zn1 O8 . 2_565 88.23(8)
O5 Zn1 O8 2_565 2_565 87.82(8)
O5 Zn1 O8 . 2_565 92.18(8)
O8 Zn1 O8 . 2_565 180.0
O1 P1 O3 . . 114.88(12)
O1 P1 O2 . . 112.54(11)
O3 P1 O2 . . 111.10(12)
O1 P1 O4 . . 111.00(10)
O3 P1 O4 . . 107.63(11)
O2 P1 O4 . . 98.36(10)
O6 P2 O5 . . 116.10(11)
O6 P2 O7 . . 109.92(11)
O5 P2 O7 . . 109.59(11)
O6 P2 O4 . . 104.82(10)
O5 P2 O4 . . 108.97(10)
O7 P2 O4 . . 106.97(11)
P1 O1 Zn1 . . 128.95(11)
P1 O2 H2 . . 111(2)
P2 O4 P1 . . 130.82(12)
P2 O5 Zn1 . . 133.31(11)
P2 O7 H7 . . 114(2)
Zn1 O8 H81 . . 111(2)
Zn1 O8 H82 . . 125(2)
H81 O8 H82 . . 108.8(16)
H11 N1 H12 . . 109.0(13)
H11 N1 H13 . . 109.3(14)
H12 N1 H13 . . 110.0(14)
H11 N1 H14 . . 109.3(14)
H12 N1 H14 . . 109.9(14)
H13 N1 H14 . . 109(3)

loop_
_geom_bond_atom_site_label_1
_geom_bond_atom_site_label_2
_geom_bond_site_symmetry_2
_geom_bond_distance
_geom_bond_publ_flag
Zn1 O1 2_565 2.0816(18) no
Zn1 O1 . 2.0816(18) yes
Zn1 O5 2_565 2.0888(17) no
Zn1 O5 . 2.0888(17) yes
Zn1 O8 . 2.108(2) yes
Zn1 O8 2_565 2.108(2) no
P1 O1 . 1.4930(18) yes
P1 O3 . 1.506(2) yes
P1 O2 . 1.5476(18) yes
P1 O4 . 1.6056(19) yes
P2 O6 . 1.4950(19) yes
P2 O5 . 1.5040(17) yes
P2 O7 . 1.5521(19) yes
P2 O4 . 1.5997(19) yes
O2 H2 . 0.896(10) no
O7 H7 . 0.895(10) no
O8 H81 . 0.842(10) no
O8 H82 . 0.844(10) no
N1 H11 . 0.896(9) no
N1 H12 . 0.897(9) no
N1 H13 . 0.896(9) no
N1 H14 . 0.894(9) no

loop_
_geom_hbond_atom_site_label_D
_geom_hbond_atom_site_label_H
_geom_hbond_atom_site_label_A
_geom_hbond_site_symmetry_A
_geom_hbond_distance_DH
_geom_hbond_distance_HA
_geom_hbond_distance_DA
_geom_hbond_angle_DHA
O2 H2 O6 1_655 0.896(10) 1.610(12) 2.495(3) 169(4)
O7 H7 O3 2 0.895(10) 1.642(15) 2.510(3) 162(4)
O8 H81 O3 1_565 0.842(10) 1.948(10) 2.788(3) 176(3)
O8 H82 O6 2_564 0.844(10) 1.928(11) 2.770(3) 175(4)
N1 H11 O5 2_465 0.896(9) 2.177(12) 3.037(3) 161(2)
N1 H12 O2 2_564 0.897(9) 1.978(11) 2.859(3) 167(2)
N1 H13 O5 . 0.896(9) 2.080(13) 2.963(3) 169(3)
N1 H14 O7 1_565 0.894(9) 2.089(10) 2.977(3) 172(2)

loop_
_geom_torsion_atom_site_label_1
_geom_torsion_atom_site_label_2
_geom_torsion_atom_site_label_3
_geom_torsion_atom_site_label_4
_geom_torsion_site_symmetry_1
_geom_torsion
O3 P1 O1 Zn1 . -94.77(17)
O2 P1 O1 Zn1 . 136.75(14)
O4 P1 O1 Zn1 . 27.61(18)
O1 Zn1 O1 P1 2_565 5E1(10)
O5 Zn1 O1 P1 2_565 174.21(16)
O5 Zn1 O1 P1 . -5.79(16)
O8 Zn1 O1 P1 . -93.70(16)
O8 Zn1 O1 P1 2_565 86.30(16)
O6 P2 O4 P1 . 163.32(16)
O5 P2 O4 P1 . 38.41(19)
O7 P2 O4 P1 . -79.99(17)
O1 P1 O4 P2 . -50.1(2)
O3 P1 O4 P2 . 76.37(18)
O2 P1 O4 P2 . -168.26(16)
O6 P2 O5 Zn1 . -123.32(15)
O7 P2 O5 Zn1 . 111.43(16)
O4 P2 O5 Zn1 . -5.31(18)
O1 Zn1 O5 P2 2_565 173.00(16)
O1 Zn1 O5 P2 . -7.00(16)
O5 Zn1 O5 P2 2_565 -1E1(10)
O8 Zn1 O5 P2 . 84.66(16)
O8 Zn1 O5 P2 2_565 -95.34(16)
